data_4106346
loop_
_publ_author_name
'Sang Ho Lim'
'Marilyn M. Olmstead'
'Alan L. Balch'

_publ_section_title
;
 Molecular Accordion: Vapoluminescence and Molecular Flexibility in the
 Orange and Green Luminescent Crystals of the Dimer,
 Au2(\m-bis-(diphenylphosphino)ethane)2Br2
;
_journal_name_full 'Journal of the American Chemical Society'
_journal_page_first 10229
_journal_page_last 10238
_journal_paper_doi 10.1021/ja2026807
_journal_volume 133
_journal_year 2011
_chemical_formula_moiety 'C52 H48 Au2 Br2 P4, 2(C3 H7 N O)'
_chemical_formula_sum 'C58 H62 Au2 Br2 N2 O2 P4'
_chemical_formula_weight 1496.73
_chemical_name_common '[AuBr(dppe)]2.2(DMF)'
_chemical_name_systematic
; 
 ? 
;
_space_group_IT_number 2
_symmetry_cell_setting triclinic
_symmetry_space_group_name_Hall '-P 1'
_symmetry_space_group_name_H-M 'P -1'
_atom_sites_solution_hydrogens geom
_atom_sites_solution_primary direct
_atom_sites_solution_secondary difmap
_audit_creation_method SHELXL-97
_cell_angle_alpha 103.357(2)
_cell_angle_beta 101.085(2)
_cell_angle_gamma 109.337(2)
_cell_formula_units_Z 1
_cell_length_a 11.0206(10)
_cell_length_b 11.6968(11)
_cell_length_c 12.2211(11)
_cell_measurement_reflns_used 1024
_cell_measurement_temperature 90(2)
_cell_measurement_theta_max 30.486
_cell_measurement_theta_min 3.492
_cell_volume 1382.9(2)
_computing_cell_refinement SAINT
_computing_data_collection 'SMART 5.054 (Bruker, 2003)'
_computing_data_reduction 'SAINT 6.45A (Bruker, 2003)'
_computing_molecular_graphics 'SHELXTL 5.1, XP (Sheldrick, 1994)'
_computing_publication_material 'SHELXS-97 (Sheldrick, 2008)'
_computing_structure_refinement 'SHELXL-97 (Sheldrick, 2008)'
_computing_structure_solution 'SHELXS-97 (Sheldrick, 2008)'
_diffrn_ambient_temperature 90(2)
_diffrn_detector_area_resol_mean 8.3
_diffrn_measured_fraction_theta_full 0.998
_diffrn_measured_fraction_theta_max 0.911
_diffrn_measurement_device_type 'Bruker SMART 1000'
_diffrn_measurement_method \w
_diffrn_radiation_monochromator graphite
_diffrn_radiation_source 'fine-focus sealed tube'
_diffrn_radiation_type MoK\a
_diffrn_radiation_wavelength 0.71073
_diffrn_reflns_av_R_equivalents 0.0256
_diffrn_reflns_av_sigmaI/netI 0.0321
_diffrn_reflns_limit_h_max 16
_diffrn_reflns_limit_h_min -15
_diffrn_reflns_limit_k_max 17
_diffrn_reflns_limit_k_min -16
_diffrn_reflns_limit_l_max 16
_diffrn_reflns_limit_l_min -17
_diffrn_reflns_number 21118
_diffrn_reflns_theta_full 28.00
_diffrn_reflns_theta_max 31.35
_diffrn_reflns_theta_min 1.79
_exptl_absorpt_coefficient_mu 6.902
_exptl_absorpt_correction_T_max 0.501
_exptl_absorpt_correction_T_min 0.326
_exptl_absorpt_correction_type multi-scan
_exptl_absorpt_process_details 'SADABS 2.10 (Sheldrick, 2003)'
_exptl_crystal_colour colorless
_exptl_crystal_density_diffrn 1.797
_exptl_crystal_description prism
_exptl_crystal_F_000 728
_exptl_crystal_size_max 0.25
_exptl_crystal_size_mid 0.14
_exptl_crystal_size_min 0.10
_refine_diff_density_max 1.083
_refine_diff_density_min -0.454
_refine_diff_density_rms 0.114
_refine_ls_extinction_method none
_refine_ls_goodness_of_fit_ref 1.002
_refine_ls_hydrogen_treatment constr
_refine_ls_matrix_type full
_refine_ls_number_parameters 318
_refine_ls_number_reflns 8277
_refine_ls_number_restraints 0
_refine_ls_restrained_S_all 1.002
_refine_ls_R_factor_all 0.0273
_refine_ls_R_factor_gt 0.0210
_refine_ls_shift/su_max 0.003
_refine_ls_shift/su_mean 0.000
_refine_ls_structure_factor_coef Fsqd
_refine_ls_weighting_details 'calc w=1/[\s^2^(Fo^2^)+(0.0244P)^2^+0.2920P] where P=(Fo^2^+2Fc^2^)/3'
_refine_ls_weighting_scheme calc
_refine_ls_wR_factor_gt 0.0462
_refine_ls_wR_factor_ref 0.0488
_reflns_number_gt 7427
_reflns_number_total 8277
_reflns_threshold_expression >2sigma(I)
_cod_data_source_file ja2026807_si_007.cif
_cod_data_source_block dr90
_cod_database_code 4106346

loop_
_symmetry_equiv_pos_as_xyz
'x, y, z'
'-x, -y, -z'

loop_
_atom_site_label
_atom_site_type_symbol
_atom_site_fract_x
_atom_site_fract_y
_atom_site_fract_z
_atom_site_U_iso_or_equiv
_atom_site_adp_type
_atom_site_occupancy
_atom_site_symmetry_multiplicity
_atom_site_calc_flag
_atom_site_refinement_flags
Au1 Au 0.621731(8) 0.459013(8) 0.445893(8) 0.01400(3) Uani 1 1 d .
Br1 Br 0.59843(2) 0.41301(2) 0.66439(2) 0.01658(5) Uani 1 1 d .
P1 P 0.47551(6) 0.27148(5) 0.30110(5) 0.01155(10) Uani 1 1 d .
P2 P 0.79283(5) 0.65910(5) 0.52815(5) 0.01192(11) Uani 1 1 d .
O1 O 0.1249(2) 0.94961(18) 0.06621(17) 0.0312(5) Uani 1 1 d .
N1 N -0.0061(2) 0.7372(2) 0.0115(2) 0.0277(5) Uani 1 1 d .
C1 C 0.4900(2) 0.2693(2) 0.15445(19) 0.0137(4) Uani 1 1 d .
C2 C 0.4516(2) 0.1549(2) 0.0639(2) 0.0188(5) Uani 1 1 d .
H2A H 0.4118 0.0754 0.0765 0.023 Uiso 1 1 calc R
C3 C 0.4715(3) 0.1573(3) -0.0444(2) 0.0223(5) Uani 1 1 d .
H3A H 0.4466 0.0793 -0.1053 0.027 Uiso 1 1 calc R
C4 C 0.5277(3) 0.2733(3) -0.0644(2) 0.0214(5) Uani 1 1 d .
H4A H 0.5419 0.2747 -0.1384 0.026 Uiso 1 1 calc R
C5 C 0.5628(3) 0.3865(2) 0.0244(2) 0.0206(5) Uani 1 1 d .
H5A H 0.5995 0.4658 0.0105 0.025 Uiso 1 1 calc R
C6 C 0.5448(2) 0.3851(2) 0.1337(2) 0.0190(5) Uani 1 1 d .
H6A H 0.5699 0.4633 0.1943 0.023 Uiso 1 1 calc R
C7 C 0.4997(2) 0.1313(2) 0.32332(19) 0.0122(4) Uani 1 1 d .
C8 C 0.6310(2) 0.1429(2) 0.3687(2) 0.0169(4) Uani 1 1 d .
H8A H 0.7042 0.2222 0.3867 0.020 Uiso 1 1 calc R
C9 C 0.6546(2) 0.0387(2) 0.3876(2) 0.0210(5) Uani 1 1 d .
H9A H 0.7444 0.0458 0.4149 0.025 Uiso 1 1 calc R
C10 C 0.5480(2) -0.0759(2) 0.3667(2) 0.0171(4) Uani 1 1 d .
H10A H 0.5646 -0.1458 0.3830 0.020 Uiso 1 1 calc R
C11 C 0.4173(2) -0.0881(2) 0.3220(2) 0.0171(4) Uani 1 1 d .
H11A H 0.3442 -0.1665 0.3077 0.021 Uiso 1 1 calc R
C12 C 0.3928(2) 0.0142(2) 0.2981(2) 0.0156(4) Uani 1 1 d .
H12A H 0.3034 0.0045 0.2645 0.019 Uiso 1 1 calc R
C13 C 0.2979(2) 0.2378(2) 0.28744(19) 0.0131(4) Uani 1 1 d .
H13A H 0.2771 0.3093 0.2710 0.016 Uiso 1 1 calc R
H13B H 0.2417 0.1594 0.2202 0.016 Uiso 1 1 calc R
C14 C 0.7377(2) 0.7805(2) 0.6002(2) 0.0137(4) Uani 1 1 d .
H14A H 0.8102 0.8660 0.6206 0.016 Uiso 1 1 calc R
H14B H 0.6579 0.7775 0.5443 0.016 Uiso 1 1 calc R
C15 C 0.9382(2) 0.6732(2) 0.6379(2) 0.0149(4) Uani 1 1 d .
C16 C 1.0286(2) 0.7919(2) 0.7171(2) 0.0204(5) Uani 1 1 d .
H16A H 1.0132 0.8668 0.7155 0.025 Uiso 1 1 calc R
C17 C 1.1416(2) 0.8005(3) 0.7984(2) 0.0256(6) Uani 1 1 d .
H17A H 1.2027 0.8813 0.8526 0.031 Uiso 1 1 calc R
C18 C 1.1647(3) 0.6923(3) 0.8004(2) 0.0281(6) Uani 1 1 d .
H18A H 1.2417 0.6988 0.8563 0.034 Uiso 1 1 calc R
C19 C 1.0768(3) 0.5742(3) 0.7218(3) 0.0292(6) Uani 1 1 d .
H19A H 1.0942 0.5000 0.7226 0.035 Uiso 1 1 calc R
C20 C 0.9622(3) 0.5643(3) 0.6409(2) 0.0219(5) Uani 1 1 d .
H20A H 0.9006 0.4831 0.5880 0.026 Uiso 1 1 calc R
C21 C 0.8618(2) 0.7306(2) 0.4249(2) 0.0142(4) Uani 1 1 d .
C22 C 0.9984(2) 0.7754(2) 0.4336(2) 0.0211(5) Uani 1 1 d .
H22A H 1.0588 0.7621 0.4912 0.025 Uiso 1 1 calc R
C23 C 1.0463(3) 0.8393(3) 0.3585(2) 0.0255(6) Uani 1 1 d .
H23A H 1.1396 0.8696 0.3651 0.031 Uiso 1 1 calc R
C24 C 0.9601(3) 0.8594(3) 0.2742(2) 0.0258(6) Uani 1 1 d .
H24A H 0.9944 0.9060 0.2251 0.031 Uiso 1 1 calc R
C25 C 0.8228(3) 0.8113(3) 0.2614(2) 0.0245(5) Uani 1 1 d .
H25A H 0.7629 0.8232 0.2022 0.029 Uiso 1 1 calc R
C26 C 0.7733(2) 0.7459(2) 0.3353(2) 0.0203(5) Uani 1 1 d .
H26A H 0.6792 0.7115 0.3252 0.024 Uiso 1 1 calc R
C27 C -0.1379(3) 0.6352(3) -0.0466(3) 0.0455(9) Uani 1 1 d .
H27A H -0.2028 0.6715 -0.0714 0.068 Uiso 1 1 calc R
H27B H -0.1659 0.5896 0.0080 0.068 Uiso 1 1 calc R
H27C H -0.1340 0.5757 -0.1156 0.068 Uiso 1 1 calc R
C28 C 0.0991(3) 0.7025(3) 0.0662(3) 0.0343(7) Uani 1 1 d .
H28A H 0.1859 0.7751 0.0904 0.051 Uiso 1 1 calc R
H28B H 0.1018 0.6293 0.0099 0.051 Uiso 1 1 calc R
H28C H 0.0807 0.6796 0.1353 0.051 Uiso 1 1 calc R
C29 C 0.0183(3) 0.8589(3) 0.0160(2) 0.0271(6) Uani 1 1 d .
H29A H -0.0541 0.8754 -0.0233 0.032 Uiso 1 1 calc R

loop_
_atom_site_aniso_label
_atom_site_aniso_U_11
_atom_site_aniso_U_22
_atom_site_aniso_U_33
_atom_site_aniso_U_23
_atom_site_aniso_U_13
_atom_site_aniso_U_12
Au1 0.01089(4) 0.00942(4) 0.01721(5) 0.00102(3) 0.00212(3) 0.00182(3)
Br1 0.01787(11) 0.01260(10) 0.01702(11) 0.00517(8) 0.00461(9) 0.00322(8)
P1 0.0106(2) 0.0097(2) 0.0131(3) 0.0028(2) 0.0033(2) 0.0031(2)
P2 0.0094(2) 0.0104(3) 0.0137(3) 0.0022(2) 0.0031(2) 0.0025(2)
O1 0.0313(11) 0.0227(10) 0.0253(10) 0.0012(8) 0.0035(8) 0.0003(8)
N1 0.0291(12) 0.0248(12) 0.0206(11) 0.0058(9) 0.0043(9) 0.0027(10)
C1 0.0109(10) 0.0172(11) 0.0136(10) 0.0056(9) 0.0036(8) 0.0059(8)
C2 0.0220(12) 0.0152(11) 0.0166(11) 0.0052(9) 0.0037(9) 0.0050(9)
C3 0.0254(13) 0.0212(12) 0.0160(12) 0.0025(10) 0.0038(10) 0.0074(10)
C4 0.0233(12) 0.0305(14) 0.0163(11) 0.0114(10) 0.0089(10) 0.0132(11)
C5 0.0221(12) 0.0212(12) 0.0265(13) 0.0145(10) 0.0113(10) 0.0111(10)
C6 0.0206(12) 0.0158(11) 0.0241(12) 0.0077(10) 0.0104(10) 0.0085(9)
C7 0.0137(10) 0.0126(10) 0.0113(10) 0.0035(8) 0.0046(8) 0.0061(8)
C8 0.0131(10) 0.0151(11) 0.0197(11) 0.0054(9) 0.0028(9) 0.0035(9)
C9 0.0159(11) 0.0170(11) 0.0251(13) 0.0049(10) -0.0010(9) 0.0058(9)
C10 0.0224(11) 0.0141(11) 0.0161(11) 0.0057(9) 0.0043(9) 0.0090(9)
C11 0.0180(11) 0.0126(10) 0.0202(12) 0.0052(9) 0.0079(9) 0.0041(9)
C12 0.0125(10) 0.0135(10) 0.0203(11) 0.0051(9) 0.0054(9) 0.0045(8)
C13 0.0118(10) 0.0114(10) 0.0149(10) 0.0040(8) 0.0027(8) 0.0041(8)
C14 0.0139(10) 0.0112(10) 0.0174(11) 0.0048(8) 0.0057(8) 0.0057(8)
C15 0.0106(10) 0.0191(11) 0.0138(10) 0.0030(9) 0.0036(8) 0.0058(9)
C16 0.0145(11) 0.0208(12) 0.0200(12) 0.0017(10) 0.0026(9) 0.0042(9)
C17 0.0132(11) 0.0339(15) 0.0187(12) 0.0021(11) 0.0005(9) 0.0026(10)
C18 0.0146(11) 0.0517(18) 0.0221(13) 0.0134(13) 0.0049(10) 0.0171(12)
C19 0.0274(14) 0.0390(16) 0.0324(15) 0.0147(13) 0.0091(12) 0.0242(13)
C20 0.0208(12) 0.0240(13) 0.0217(12) 0.0056(10) 0.0049(10) 0.0116(10)
C21 0.0141(10) 0.0130(10) 0.0136(10) 0.0012(8) 0.0057(8) 0.0043(8)
C22 0.0140(11) 0.0245(13) 0.0205(12) 0.0046(10) 0.0048(9) 0.0043(10)
C23 0.0175(12) 0.0285(14) 0.0253(13) 0.0073(11) 0.0104(10) 0.0011(10)
C24 0.0338(14) 0.0205(13) 0.0225(13) 0.0082(10) 0.0167(11) 0.0045(11)
C25 0.0307(14) 0.0267(14) 0.0219(13) 0.0126(11) 0.0100(11) 0.0140(12)
C26 0.0172(11) 0.0208(12) 0.0233(12) 0.0066(10) 0.0069(10) 0.0076(10)
C27 0.0363(17) 0.0370(18) 0.0417(19) 0.0154(15) -0.0036(15) -0.0052(14)
C28 0.0374(16) 0.0311(16) 0.0303(16) 0.0072(13) 0.0081(13) 0.0111(13)
C29 0.0294(14) 0.0277(14) 0.0177(12) 0.0054(11) 0.0049(11) 0.0058(11)

loop_
_atom_type_symbol
_atom_type_description
_atom_type_scat_dispersion_real
_atom_type_scat_dispersion_imag
_atom_type_scat_source
C C 0.0033 0.0016 'International Tables Vol C Tables 4.2.6.8 and 6.1.1.4'
H H 0.0000 0.0000 'International Tables Vol C Tables 4.2.6.8 and 6.1.1.4'
Au Au -2.0133 8.8022 'International Tables Vol C Tables 4.2.6.8 and 6.1.1.4'
Br Br -0.2901 2.4595 'International Tables Vol C Tables 4.2.6.8 and 6.1.1.4'
N N 0.0061 0.0033 'International Tables Vol C Tables 4.2.6.8 and 6.1.1.4'
O O 0.0106 0.0060 'International Tables Vol C Tables 4.2.6.8 and 6.1.1.4'
P P 0.1023 0.0942 'International Tables Vol C Tables 4.2.6.8 and 6.1.1.4'

loop_
_geom_angle_atom_site_label_1
_geom_angle_atom_site_label_2
_geom_angle_atom_site_label_3
_geom_angle
_geom_angle_site_symmetry_1
P2 Au1 P1 157.80(2) .
P2 Au1 Br1 96.582(16) .
P1 Au1 Br1 105.099(16) .
C7 P1 C1 105.86(10) .
C7 P1 C13 105.30(10) .
C1 P1 C13 104.45(10) .
C7 P1 Au1 113.17(7) .
C1 P1 Au1 113.15(8) .
C13 P1 Au1 114.06(7) .
C15 P2 C21 104.77(11) .
C15 P2 C14 105.09(10) .
C21 P2 C14 100.50(10) .
C15 P2 Au1 116.29(8) .
C21 P2 Au1 115.61(8) .
C14 P2 Au1 112.85(8) .
C29 N1 C28 121.0(2) .
C29 N1 C27 122.1(3) .
C28 N1 C27 116.9(3) .
C6 C1 C2 119.3(2) .
C6 C1 P1 118.82(18) .
C2 C1 P1 121.83(18) .
C3 C2 C1 120.1(2) .
C3 C2 H2A 120.0 .
C1 C2 H2A 120.0 .
C2 C3 C4 120.4(2) .
C2 C3 H3A 119.8 .
C4 C3 H3A 119.8 .
C5 C4 C3 119.5(2) .
C5 C4 H4A 120.2 .
C3 C4 H4A 120.2 .
C4 C5 C6 120.5(2) .
C4 C5 H5A 119.8 .
C6 C5 H5A 119.8 .
C5 C6 C1 120.1(2) .
C5 C6 H6A 119.9 .
C1 C6 H6A 119.9 .
C8 C7 C12 119.3(2) .
C8 C7 P1 117.93(17) .
C12 C7 P1 122.78(17) .
C9 C8 C7 120.1(2) .
C9 C8 H8A 120.0 .
C7 C8 H8A 120.0 .
C8 C9 C10 120.4(2) .
C8 C9 H9A 119.8 .
C10 C9 H9A 119.8 .
C11 C10 C9 119.9(2) .
C11 C10 H10A 120.1 .
C9 C10 H10A 120.1 .
C10 C11 C12 120.1(2) .
C10 C11 H11A 119.9 .
C12 C11 H11A 119.9 .
C11 C12 C7 120.1(2) .
C11 C12 H12A 119.9 .
C7 C12 H12A 119.9 .
C14 C13 P1 111.98(15) 2_666
C14 C13 H13A 109.2 2_666
P1 C13 H13A 109.2 .
C14 C13 H13B 109.2 2_666
P1 C13 H13B 109.2 .
H13A C13 H13B 107.9 .
C13 C14 P2 113.09(15) 2_666
C13 C14 H14A 109.0 2_666
P2 C14 H14A 109.0 .
C13 C14 H14B 109.0 2_666
P2 C14 H14B 109.0 .
H14A C14 H14B 107.8 .
C20 C15 C16 119.4(2) .
C20 C15 P2 119.43(18) .
C16 C15 P2 121.17(18) .
C17 C16 C15 120.1(2) .
C17 C16 H16A 120.0 .
C15 C16 H16A 120.0 .
C18 C17 C16 120.1(2) .
C18 C17 H17A 119.9 .
C16 C17 H17A 119.9 .
C17 C18 C19 120.6(2) .
C17 C18 H18A 119.7 .
C19 C18 H18A 119.7 .
C18 C19 C20 119.7(3) .
C18 C19 H19A 120.1 .
C20 C19 H19A 120.1 .
C15 C20 C19 120.2(2) .
C15 C20 H20A 119.9 .
C19 C20 H20A 119.9 .
C22 C21 C26 118.8(2) .
C22 C21 P2 123.04(19) .
C26 C21 P2 118.06(17) .
C21 C22 C23 120.2(2) .
C21 C22 H22A 119.9 .
C23 C22 H22A 119.9 .
C24 C23 C22 120.8(2) .
C24 C23 H23A 119.6 .
C22 C23 H23A 119.6 .
C23 C24 C25 119.8(2) .
C23 C24 H24A 120.1 .
C25 C24 H24A 120.1 .
C26 C25 C24 120.0(2) .
C26 C25 H25A 120.0 .
C24 C25 H25A 120.0 .
C25 C26 C21 120.2(2) .
C25 C26 H26A 119.9 .
C21 C26 H26A 119.9 .
N1 C27 H27A 109.5 .
N1 C27 H27B 109.5 .
H27A C27 H27B 109.5 .
N1 C27 H27C 109.5 .
H27A C27 H27C 109.5 .
H27B C27 H27C 109.5 .
N1 C28 H28A 109.5 .
N1 C28 H28B 109.5 .
H28A C28 H28B 109.5 .
N1 C28 H28C 109.5 .
H28A C28 H28C 109.5 .
H28B C28 H28C 109.5 .
O1 C29 N1 125.7(3) .
O1 C29 H29A 117.2 .
N1 C29 H29A 117.2 .

loop_
_geom_bond_atom_site_label_1
_geom_bond_atom_site_label_2
_geom_bond_distance
_geom_bond_site_symmetry_2
Au1 P2 2.3032(6) .
Au1 P1 2.3041(6) .
Au1 Br1 2.8848(3) .
P1 C7 1.816(2) .
P1 C1 1.825(2) .
P1 C13 1.830(2) .
P2 C15 1.813(2) .
P2 C21 1.818(2) .
P2 C14 1.833(2) .
O1 C29 1.216(3) .
N1 C29 1.343(4) .
N1 C28 1.447(4) .
N1 C27 1.450(4) .
C1 C6 1.393(3) .
C1 C2 1.398(3) .
C2 C3 1.388(3) .
C2 H2A 0.9500 .
C3 C4 1.392(4) .
C3 H3A 0.9500 .
C4 C5 1.384(4) .
C4 H4A 0.9500 .
C5 C6 1.391(3) .
C5 H5A 0.9500 .
C6 H6A 0.9500 .
C7 C8 1.395(3) .
C7 C12 1.398(3) .
C8 C9 1.387(3) .
C8 H8A 0.9500 .
C9 C10 1.388(3) .
C9 H9A 0.9500 .
C10 C11 1.385(3) .
C10 H10A 0.9500 .
C11 C12 1.391(3) .
C11 H11A 0.9500 .
C12 H12A 0.9500 .
C13 C14 1.540(3) 2_666
C13 H13A 0.9900 .
C13 H13B 0.9900 .
C14 C13 1.540(3) 2_666
C14 H14A 0.9900 .
C14 H14B 0.9900 .
C15 C20 1.390(3) .
C15 C16 1.396(3) .
C16 C17 1.394(3) .
C16 H16A 0.9500 .
C17 C18 1.376(4) .
C17 H17A 0.9500 .
C18 C19 1.383(4) .
C18 H18A 0.9500 .
C19 C20 1.398(4) .
C19 H19A 0.9500 .
C20 H20A 0.9500 .
C21 C22 1.393(3) .
C21 C26 1.407(3) .
C22 C23 1.387(4) .
C22 H22A 0.9500 .
C23 C24 1.379(4) .
C23 H23A 0.9500 .
C24 C25 1.391(4) .
C24 H24A 0.9500 .
C25 C26 1.389(4) .
C25 H25A 0.9500 .
C26 H26A 0.9500 .
C27 H27A 0.9800 .
C27 H27B 0.9800 .
C27 H27C 0.9800 .
C28 H28A 0.9800 .
C28 H28B 0.9800 .
C28 H28C 0.9800 .
C29 H29A 0.9500 .
